data_4037208
loop_
_publ_author_name
'Ravi, Chitrakar'
'Reddy, N. Naresh Kumar'
'Pappula, Venkatanarayana'
'Samanta, Supravat'
'Adimurthy, Subbarayappa'

_publ_section_title
;
 Copper-Catalyzed Three-Component System for Arylsulfenylation of
 Imidazopyridines with Elemental Sulfur.
;
_journal_issue 20
_journal_name_full 'The Journal of organic chemistry'
_journal_page_first 9964
_journal_page_last 9972
_journal_paper_doi 10.1021/acs.joc.6b01715
_journal_volume 81
_journal_year 2016
_chemical_formula_sum 'C20 H15 Cl N2 S'
_chemical_formula_weight 350.85
_space_group_IT_number 14
_space_group_name_Hall '-P 2yn'
_space_group_name_H-M_alt 'P 1 21/n 1'
_symmetry_cell_setting monoclinic
_symmetry_space_group_name_H-M 'P 1 21/n 1'
_atom_sites_solution_hydrogens geom
_atom_sites_solution_primary direct
_atom_sites_solution_secondary difmap
_audit_creation_method SHELXL-97
_cell_angle_alpha 90.00
_cell_angle_beta 103.359(13)
_cell_angle_gamma 90.00
_cell_formula_units_Z 4
_cell_length_a 12.126(10)
_cell_length_b 5.863(5)
_cell_length_c 24.164(19)
_cell_measurement_reflns_used 1348
_cell_measurement_temperature 150(2)
_cell_measurement_theta_max 23.19
_cell_measurement_theta_min 2.77
_cell_volume 1671(2)
_computing_cell_refinement 'BRUKER SMART'
_computing_data_collection 'BRUKER SMART'
_computing_data_reduction 'BRUKER SAINT'
_computing_molecular_graphics ORTEP
_computing_structure_refinement 'SHELXL-97 (Sheldrick, 1997)'
_computing_structure_solution 'SHELXS-97 (Sheldrick, 1990)'
_diffrn_ambient_temperature 150(2)
_diffrn_measured_fraction_theta_full 0.997
_diffrn_measured_fraction_theta_max 0.997
_diffrn_measurement_device_type 'BRUKER SMART APEX CCD DIFFARCTOMETER'
_diffrn_measurement_method 'OMEGA-PHI SCAN'
_diffrn_radiation_monochromator graphite
_diffrn_radiation_source 'fine-focus sealed tube'
_diffrn_radiation_type MoK\a
_diffrn_radiation_wavelength 0.71073
_diffrn_reflns_av_R_equivalents 0.0599
_diffrn_reflns_av_sigmaI/netI 0.0781
_diffrn_reflns_limit_h_max 14
_diffrn_reflns_limit_h_min -14
_diffrn_reflns_limit_k_max 6
_diffrn_reflns_limit_k_min -3
_diffrn_reflns_limit_l_max 28
_diffrn_reflns_limit_l_min -28
_diffrn_reflns_number 7671
_diffrn_reflns_theta_full 25.00
_diffrn_reflns_theta_max 25.00
_diffrn_reflns_theta_min 1.73
_exptl_absorpt_coefficient_mu 0.356
_exptl_absorpt_correction_T_max 0.9789
_exptl_absorpt_correction_T_min 0.9068
_exptl_absorpt_correction_type multi-scan
_exptl_absorpt_process_details 'BRUKER SADABS'
_exptl_crystal_colour COLOURLESS
_exptl_crystal_density_diffrn 1.394
_exptl_crystal_density_method 'not measured'
_exptl_crystal_description PLATES
_exptl_crystal_F_000 728
_exptl_crystal_size_max 0.28
_exptl_crystal_size_mid 0.10
_exptl_crystal_size_min 0.06
_refine_diff_density_max 0.416
_refine_diff_density_min -0.368
_refine_diff_density_rms 0.085
_refine_ls_extinction_method none
_refine_ls_goodness_of_fit_ref 1.179
_refine_ls_hydrogen_treatment mixed
_refine_ls_matrix_type full
_refine_ls_number_parameters 218
_refine_ls_number_reflns 2925
_refine_ls_number_restraints 0
_refine_ls_restrained_S_all 1.179
_refine_ls_R_factor_all 0.1208
_refine_ls_R_factor_gt 0.0890
_refine_ls_shift/su_max 0.000
_refine_ls_shift/su_mean 0.000
_refine_ls_structure_factor_coef Fsqd
_refine_ls_weighting_details 'calc w=1/[\s^2^(Fo^2^)+(0.0725P)^2^+1.7347P] where P=(Fo^2^+2Fc^2^)/3'
_refine_ls_weighting_scheme calc
_refine_ls_wR_factor_gt 0.1788
_refine_ls_wR_factor_ref 0.1906
_reflns_number_gt 2178
_reflns_number_total 2925
_reflns_threshold_expression >2sigma(I)
_cod_data_source_file jo6b01715_si_001.cif
_cod_data_source_block cr999em
_cod_depositor_comments
;
The following automatic conversions were performed:

data item '_exptl_absorpt_correction_type' value 'MULTI-SCAN' was
changed to 'multi-scan' in accordance with the
/home/saulius/struct/COD-crude-data/automatic-downloads/DataCite-retrospective/ACS/depositions/lib/dictionaries/cif_core.dic
dictionary named 'cif_core.dic' version 2.4.2 last updated on
2011-04-26.

data item '_symmetry_cell_setting' value 'MONOCLINIC' was changed to
'monoclinic' in accordance with the
/home/saulius/struct/COD-crude-data/automatic-downloads/DataCite-retrospective/ACS/depositions/lib/dictionaries/cif_core.dic
dictionary named 'cif_core.dic' version 2.4.2 last updated on
2011-04-26.

Automatic conversion script
Id: cif_fix_values 6909 2019-04-08 15:41:33Z antanas 
;
_cod_original_cell_volume 1672(2)
_cod_original_sg_symbol_H-M P21/n
_cod_database_code 4037208

loop_
_symmetry_equiv_pos_as_xyz
'x, y, z'
'-x+1/2, y+1/2, -z+1/2'
'-x, -y, -z'
'x-1/2, -y-1/2, z-1/2'

loop_
_atom_site_label
_atom_site_type_symbol
_atom_site_fract_x
_atom_site_fract_y
_atom_site_fract_z
_atom_site_U_iso_or_equiv
_atom_site_adp_type
_atom_site_occupancy
_atom_site_symmetry_multiplicity
_atom_site_calc_flag
_atom_site_refinement_flags
S1 S 0.16229(10) -0.1019(2) 0.07276(6) 0.0325(4) Uani 1 1 d .
Cl1 Cl 0.71238(12) -0.5742(2) 0.20811(6) 0.0505(5) Uani 1 1 d .
N2 N 0.4204(3) 0.2135(7) 0.02974(15) 0.0237(9) Uani 1 1 d .
C6 C 0.4594(4) -0.1096(8) 0.09528(19) 0.0257(11) Uani 1 1 d .
C7 C 0.3803(4) 0.0439(8) 0.05823(19) 0.0218(10) Uani 1 1 d .
C3 C 0.6143(4) -0.3939(9) 0.1645(2) 0.0319(12) Uani 1 1 d .
N1 N 0.2313(3) 0.2306(7) 0.00960(15) 0.0236(9) Uani 1 1 d .
C2 C 0.6517(4) -0.1899(9) 0.1463(2) 0.0340(13) Uani 1 1 d .
H2 H 0.7276 -0.1479 0.1573 0.041 Uiso 1 1 calc R
C4 C 0.5026(4) -0.4591(9) 0.1493(2) 0.0382(14) Uani 1 1 d .
H4 H 0.4788 -0.5956 0.1623 0.046 Uiso 1 1 calc R
C8 C 0.2625(4) 0.0512(8) 0.04719(19) 0.0240(11) Uani 1 1 d .
C14 C 0.1304(4) 0.0883(8) 0.1249(2) 0.0282(11) Uani 1 1 d .
C13 C 0.3309(4) 0.3275(8) 0.00096(18) 0.0241(11) Uani 1 1 d .
C11 C 0.2195(4) 0.6052(10) -0.0589(2) 0.0379(13) Uani 1 1 d .
H11 H 0.2142 0.7332 -0.0821 0.045 Uiso 1 1 calc R
C9 C 0.1265(4) 0.3176(9) -0.0158(2) 0.0347(13) Uani 1 1 d .
H9 H 0.0609 0.2511 -0.0095 0.042 Uiso 1 1 calc R
C1 C 0.5735(4) -0.0507(9) 0.1116(2) 0.0297(12) Uani 1 1 d .
H1 H 0.5976 0.0858 0.0987 0.036 Uiso 1 1 calc R
C18 C 0.1637(5) 0.4201(10) 0.1839(2) 0.0420(14) Uani 1 1 d .
H18 H 0.2062 0.5507 0.1956 0.050 Uiso 1 1 calc R
C12 C 0.3230(4) 0.5194(9) -0.03368(19) 0.0299(12) Uani 1 1 d .
H12 H 0.3883 0.5888 -0.0395 0.036 Uiso 1 1 calc R
C15 C 0.0405(4) 0.0335(9) 0.1480(2) 0.0354(13) Uani 1 1 d .
H15 H -0.0020 -0.0969 0.1361 0.042 Uiso 1 1 calc R
C5 C 0.4270(4) -0.3174(9) 0.1143(2) 0.0331(12) Uani 1 1 d .
H5 H 0.3515 -0.3619 0.1030 0.040 Uiso 1 1 calc R
C19 C 0.1925(4) 0.2820(9) 0.1433(2) 0.0373(13) Uani 1 1 d .
H19 H 0.2541 0.3197 0.1282 0.045 Uiso 1 1 calc R
C17 C 0.0733(4) 0.3695(9) 0.2076(2) 0.0351(13) Uani 1 1 d .
C10 C 0.1203(4) 0.5012(9) -0.0502(2) 0.0358(13) Uani 1 1 d .
H10 H 0.0498 0.5594 -0.0683 0.043 Uiso 1 1 calc R
C16 C 0.0132(4) 0.1732(10) 0.1891(2) 0.0393(14) Uani 1 1 d .
H16 H -0.0474 0.1335 0.2047 0.047 Uiso 1 1 calc R
C20 C 0.0419(5) 0.5238(11) 0.2511(3) 0.0551(17) Uani 1 1 d .
H20A H -0.0356 0.5709 0.2382 0.083 Uiso 1 1 calc R
H20B H 0.0902 0.6556 0.2564 0.083 Uiso 1 1 calc R
H20C H 0.0511 0.4437 0.2865 0.083 Uiso 1 1 calc R

loop_
_atom_site_aniso_label
_atom_site_aniso_U_11
_atom_site_aniso_U_22
_atom_site_aniso_U_33
_atom_site_aniso_U_23
_atom_site_aniso_U_13
_atom_site_aniso_U_12
S1 0.0281(7) 0.0292(7) 0.0431(8) -0.0018(6) 0.0142(6) -0.0085(6)
Cl1 0.0561(9) 0.0391(9) 0.0445(9) 0.0074(7) -0.0129(7) 0.0088(7)
N2 0.018(2) 0.031(2) 0.020(2) 0.0025(18) 0.0017(16) -0.0037(18)
C6 0.030(3) 0.028(3) 0.021(2) -0.008(2) 0.010(2) -0.005(2)
C7 0.020(2) 0.023(3) 0.023(3) -0.004(2) 0.0052(19) -0.003(2)
C3 0.044(3) 0.028(3) 0.021(3) -0.001(2) 0.001(2) 0.007(3)
N1 0.018(2) 0.031(2) 0.019(2) -0.0011(18) -0.0013(16) -0.0024(18)
C2 0.031(3) 0.040(3) 0.028(3) -0.002(3) 0.001(2) -0.003(2)
C4 0.046(3) 0.027(3) 0.038(3) 0.002(2) 0.004(3) -0.008(3)
C8 0.021(2) 0.026(3) 0.025(3) -0.002(2) 0.004(2) -0.004(2)
C14 0.024(2) 0.027(3) 0.034(3) 0.010(2) 0.007(2) 0.003(2)
C13 0.023(2) 0.034(3) 0.017(2) -0.004(2) 0.008(2) -0.003(2)
C11 0.039(3) 0.041(3) 0.031(3) 0.010(3) 0.003(2) 0.002(3)
C9 0.024(3) 0.041(3) 0.036(3) -0.002(3) 0.001(2) -0.001(2)
C1 0.027(3) 0.032(3) 0.027(3) 0.004(2) 0.002(2) -0.005(2)
C18 0.051(3) 0.035(3) 0.040(3) -0.006(3) 0.010(3) -0.012(3)
C12 0.025(3) 0.041(3) 0.025(3) 0.007(2) 0.009(2) -0.002(2)
C15 0.032(3) 0.035(3) 0.040(3) 0.004(3) 0.009(2) -0.007(2)
C5 0.026(3) 0.030(3) 0.041(3) -0.001(2) 0.002(2) -0.008(2)
C19 0.036(3) 0.040(3) 0.041(3) -0.004(3) 0.019(3) -0.008(3)
C17 0.043(3) 0.036(3) 0.030(3) 0.006(2) 0.014(2) 0.003(3)
C10 0.025(3) 0.041(3) 0.039(3) 0.005(3) 0.003(2) 0.006(2)
C16 0.039(3) 0.046(4) 0.040(3) 0.001(3) 0.023(3) -0.005(3)
C20 0.070(4) 0.050(4) 0.056(4) -0.003(3) 0.036(3) -0.002(3)

loop_
_atom_type_symbol
_atom_type_description
_atom_type_scat_dispersion_real
_atom_type_scat_dispersion_imag
_atom_type_scat_source
C C 0.0033 0.0016 'International Tables Vol C Tables 4.2.6.8 and 6.1.1.4'
H H 0.0000 0.0000 'International Tables Vol C Tables 4.2.6.8 and 6.1.1.4'
N N 0.0061 0.0033 'International Tables Vol C Tables 4.2.6.8 and 6.1.1.4'
Cl Cl 0.1484 0.1585 'International Tables Vol C Tables 4.2.6.8 and 6.1.1.4'
S S 0.1246 0.1234 'International Tables Vol C Tables 4.2.6.8 and 6.1.1.4'

loop_
_geom_angle_atom_site_label_1
_geom_angle_atom_site_label_2
_geom_angle_atom_site_label_3
_geom_angle
C8 S1 C14 102.2(2)
C13 N2 C7 106.8(4)
C5 C6 C1 117.5(5)
C5 C6 C7 123.1(4)
C1 C6 C7 119.3(4)
N2 C7 C8 110.6(4)
N2 C7 C6 119.9(4)
C8 C7 C6 129.5(4)
C4 C3 C2 122.0(5)
C4 C3 Cl1 118.9(4)
C2 C3 Cl1 119.1(4)
C9 N1 C8 131.2(4)
C9 N1 C13 121.7(4)
C8 N1 C13 107.1(4)
C1 C2 C3 118.3(5)
C1 C2 H2 120.8
C3 C2 H2 120.8
C3 C4 C5 118.3(5)
C3 C4 H4 120.9
C5 C4 H4 120.9
N1 C8 C7 105.2(4)
N1 C8 S1 121.3(3)
C7 C8 S1 133.5(4)
C15 C14 C19 119.2(5)
C15 C14 S1 117.5(4)
C19 C14 S1 123.3(4)
N2 C13 C12 131.1(4)
N2 C13 N1 110.4(4)
C12 C13 N1 118.5(4)
C12 C11 C10 120.3(5)
C12 C11 H11 119.8
C10 C11 H11 119.8
C10 C9 N1 119.0(5)
C10 C9 H9 120.5
N1 C9 H9 120.5
C2 C1 C6 121.6(5)
C2 C1 H1 119.2
C6 C1 H1 119.2
C19 C18 C17 121.7(5)
C19 C18 H18 119.2
C17 C18 H18 119.2
C11 C12 C13 119.8(5)
C11 C12 H12 120.1
C13 C12 H12 120.1
C14 C15 C16 119.8(5)
C14 C15 H15 120.1
C16 C15 H15 120.1
C4 C5 C6 122.2(5)
C4 C5 H5 118.9
C6 C5 H5 118.9
C18 C19 C14 120.2(5)
C18 C19 H19 119.9
C14 C19 H19 119.9
C16 C17 C18 117.0(5)
C16 C17 C20 122.0(5)
C18 C17 C20 121.0(5)
C9 C10 C11 120.6(5)
C9 C10 H10 119.7
C11 C10 H10 119.7
C17 C16 C15 122.0(5)
C17 C16 H16 119.0
C15 C16 H16 119.0
C17 C20 H20A 109.5
C17 C20 H20B 109.5
H20A C20 H20B 109.5
C17 C20 H20C 109.5
H20A C20 H20C 109.5
H20B C20 H20C 109.5

loop_
_geom_bond_atom_site_label_1
_geom_bond_atom_site_label_2
_geom_bond_distance
S1 C8 1.736(5)
S1 C14 1.791(5)
Cl1 C3 1.750(5)
N2 C13 1.327(6)
N2 C7 1.362(6)
C6 C5 1.391(7)
C6 C1 1.391(6)
C6 C7 1.461(6)
C7 C8 1.392(6)
C3 C4 1.373(7)
C3 C2 1.386(7)
N1 C9 1.376(6)
N1 C8 1.384(6)
N1 C13 1.393(6)
C2 C1 1.379(7)
C2 H2 0.9300
C4 C5 1.374(7)
C4 H4 0.9300
C14 C15 1.373(7)
C14 C19 1.378(7)
C13 C12 1.393(7)
C11 C12 1.358(7)
C11 C10 1.408(7)
C11 H11 0.9300
C9 C10 1.351(7)
C9 H9 0.9300
C1 H1 0.9300
C18 C19 1.378(7)
C18 C17 1.382(7)
C18 H18 0.9300
C12 H12 0.9300
C15 C16 1.384(7)
C15 H15 0.9300
C5 H5 0.9300
C19 H19 0.9300
C17 C16 1.380(7)
C17 C20 1.500(7)
C10 H10 0.9300
C16 H16 0.9300
C20 H20A 0.9600
C20 H20B 0.9600
C20 H20C 0.9600
